data_7004939
loop_
_publ_author_name
'Br\"oring, Martin'
'Prikhodovski, Serguei'
'Brandt, Carsten D.'
'Tejero, Esther C\'onsul'
'K\"ohler, Silke'

_publ_section_title
;
 Monomeric and polymeric copper and zinc tripyrrins.
;
_journal_issue 2
_journal_name_full 'Dalton transactions (Cambridge, England : 2003)'
_journal_page_first 200
_journal_page_last 208
_journal_paper_doi 10.1039/b613800d
_journal_year 2007
_chemical_formula_sum 'C28 H34 Ag Cu N5'
_chemical_formula_weight 612.01
_chemical_name_systematic
;
?
;
_space_group_IT_number 14
_symmetry_cell_setting monoclinic
_symmetry_space_group_name_Hall '-P 2yn'
_symmetry_space_group_name_H-M 'P 1 21/n 1'
_atom_sites_solution_hydrogens geom
_atom_sites_solution_primary direct
_atom_sites_solution_secondary difmap
_audit_creation_method SHELXL-97
_cell_angle_alpha 90.00
_cell_angle_beta 114.50(3)
_cell_angle_gamma 90.00
_cell_formula_units_Z 4
_cell_length_a 17.070(3)
_cell_length_b 10.780(2)
_cell_length_c 17.740(4)
_cell_measurement_reflns_used 8000
_cell_measurement_temperature 193(2)
_cell_measurement_theta_max 26
_cell_measurement_theta_min 2.15
_cell_volume 2970.5(12)
_computing_cell_refinement 'STOE Wincell (X-Area)'
_computing_data_collection 'STOE WinXpose (X-Area)'
_computing_data_reduction 'STOE WinIntegrate (X-Area)'
_computing_molecular_graphics 'Mercury 1.4.1'
_computing_structure_refinement 'SHELXL-97 (Sheldrick, 1997)'
_computing_structure_solution 'SHELXS-97 (Sheldrick, 1997)'
_diffrn_ambient_temperature 193(2)
_diffrn_measured_fraction_theta_full 0.995
_diffrn_measured_fraction_theta_max 0.995
_diffrn_measurement_device_type 'IPDS1 (Stoe)'
_diffrn_measurement_method phi-scans
_diffrn_radiation_monochromator graphite
_diffrn_radiation_source 'fine-focus sealed tube'
_diffrn_radiation_type MoK\a
_diffrn_radiation_wavelength 0.71073
_diffrn_reflns_av_R_equivalents 0.0546
_diffrn_reflns_av_sigmaI/netI 0.0546
_diffrn_reflns_limit_h_max 20
_diffrn_reflns_limit_h_min -20
_diffrn_reflns_limit_k_max 13
_diffrn_reflns_limit_k_min -12
_diffrn_reflns_limit_l_max 21
_diffrn_reflns_limit_l_min -21
_diffrn_reflns_number 22886
_diffrn_reflns_theta_full 26.01
_diffrn_reflns_theta_max 26.01
_diffrn_reflns_theta_min 2.16
_exptl_absorpt_coefficient_mu 1.398
_exptl_absorpt_correction_T_max 0.904
_exptl_absorpt_correction_T_min 0.790
_exptl_absorpt_correction_type empirical
_exptl_absorpt_process_details 'SADABS2.0 (Sheldrick 2000)'
_exptl_crystal_colour brown
_exptl_crystal_density_diffrn 1.368
_exptl_crystal_density_method 'not measured'
_exptl_crystal_description block
_exptl_crystal_F_000 1252
_exptl_crystal_size_max 0.18
_exptl_crystal_size_mid 0.144
_exptl_crystal_size_min 0.072
_refine_diff_density_max 1.056
_refine_diff_density_min -0.486
_refine_diff_density_rms 0.091
_refine_ls_extinction_method none
_refine_ls_goodness_of_fit_ref 0.899
_refine_ls_hydrogen_treatment constr
_refine_ls_matrix_type full
_refine_ls_number_parameters 316
_refine_ls_number_reflns 5808
_refine_ls_number_restraints 0
_refine_ls_restrained_S_all 0.899
_refine_ls_R_factor_all 0.0710
_refine_ls_R_factor_gt 0.0423
_refine_ls_shift/su_max 0.000
_refine_ls_shift/su_mean 0.000
_refine_ls_structure_factor_coef Fsqd
_refine_ls_weighting_details 'calc w=1/[\s^2^(Fo^2^)+(0.0636P)^2^+0.0000P] where P=(Fo^2^+2Fc^2^)/3'
_refine_ls_weighting_scheme calc
_refine_ls_wR_factor_gt 0.0963
_refine_ls_wR_factor_ref 0.1053
_reflns_number_gt 3850
_reflns_number_total 5808
_reflns_threshold_expression >2sigma(I)
_cod_data_source_file b613800d.txt
_cod_data_source_block sp4sk
_cod_depositor_comments
;
The following automatic conversions were performed:
'_symmetry_cell_setting' value 'Monoclinic' changed to 'monoclinic'
according to '/home/saulius/struct/CIF-dictionaries/cif_core.dic'
dictionary named 'cif_core.dic' version 2.4.1 from 2010-06-29.

Automatic conversion script
Id: cif_fix_enum 1527 2010-12-29 10:47:43Z saulius 
;
_cod_original_sg_symbol_H-M P21/n
_cod_database_code 7004939

loop_
_symmetry_equiv_pos_as_xyz
'x, y, z'
'-x+1/2, y+1/2, -z+1/2'
'-x, -y, -z'
'x-1/2, -y-1/2, z-1/2'

loop_
_atom_site_label
_atom_site_type_symbol
_atom_site_fract_x
_atom_site_fract_y
_atom_site_fract_z
_atom_site_U_iso_or_equiv
_atom_site_adp_type
_atom_site_occupancy
_atom_site_symmetry_multiplicity
_atom_site_calc_flag
_atom_site_refinement_flags
_atom_site_disorder_assembly
_atom_site_disorder_group
C1 C 0.6023(3) 0.1875(4) 0.4374(4) 0.0564(13) Uani 1 1 d . . .
H1A H 0.6405 0.1924 0.4088 0.085 Uiso 1 1 calc R . .
H1B H 0.5422 0.1855 0.3965 0.085 Uiso 1 1 calc R . .
H1C H 0.6150 0.1120 0.4712 0.085 Uiso 1 1 calc R . .
C2 C 0.6159(3) 0.2972(4) 0.4914(3) 0.0438(10) Uani 1 1 d . . .
C3 C 0.5718(3) 0.3239(4) 0.5436(3) 0.0510(12) Uani 1 1 d . . .
C4 C 0.6037(3) 0.4329(4) 0.5826(3) 0.0482(11) Uani 1 1 d . . .
C5 C 0.6685(3) 0.4736(4) 0.5546(3) 0.0389(9) Uani 1 1 d . . .
C6 C 0.7188(3) 0.5772(4) 0.5784(3) 0.0397(10) Uani 1 1 d . . .
H6 H 0.7102 0.6286 0.6178 0.048 Uiso 1 1 calc R . .
C7 C 0.7818(3) 0.6178(4) 0.5522(3) 0.0350(8) Uani 1 1 d . . .
C8 C 0.8306(3) 0.7297(4) 0.5753(3) 0.0371(9) Uani 1 1 d . . .
C9 C 0.8820(3) 0.7315(3) 0.5321(3) 0.0346(9) Uani 1 1 d . . .
C10 C 0.8643(2) 0.6207(3) 0.4846(2) 0.0322(8) Uani 1 1 d . . .
C11 C 0.9032(2) 0.5829(3) 0.4317(2) 0.0317(8) Uani 1 1 d . . .
H11 H 0.9464 0.6367 0.4297 0.038 Uiso 1 1 calc R . .
C12 C 0.8868(2) 0.4800(3) 0.3834(2) 0.0321(9) Uani 1 1 d . . .
C13 C 0.9278(3) 0.4424(4) 0.3301(3) 0.0351(9) Uani 1 1 d . . .
C14 C 0.8919(3) 0.3323(4) 0.2957(3) 0.0374(9) Uani 1 1 d . . .
C15 C 0.8284(3) 0.3028(4) 0.3268(3) 0.0356(9) Uani 1 1 d . . .
C16 C 0.7723(3) 0.1897(4) 0.3053(3) 0.0465(11) Uani 1 1 d . . .
H16A H 0.7348 0.1920 0.3348 0.070 Uiso 1 1 calc R . .
H16B H 0.8084 0.1152 0.3216 0.070 Uiso 1 1 calc R . .
H16C H 0.7369 0.1880 0.2455 0.070 Uiso 1 1 calc R . .
C17 C 0.5050(4) 0.2404(6) 0.5519(4) 0.0731(17) Uani 1 1 d . . .
H17A H 0.4686 0.2052 0.4968 0.088 Uiso 1 1 calc R . .
H17B H 0.4675 0.2904 0.5702 0.088 Uiso 1 1 calc R . .
C18 C 0.5436(5) 0.1349(6) 0.6126(5) 0.089(2) Uani 1 1 d . . .
H18A H 0.4973 0.0839 0.6152 0.134 Uiso 1 1 calc R . .
H18B H 0.5786 0.1689 0.6676 0.134 Uiso 1 1 calc R . .
H18C H 0.5799 0.0838 0.5942 0.134 Uiso 1 1 calc R . .
C19 C 0.5789(4) 0.5020(5) 0.6430(4) 0.0705(16) Uani 1 1 d . . .
H19A H 0.6137 0.5776 0.6610 0.106 Uiso 1 1 calc R . .
H19B H 0.5890 0.4493 0.6911 0.106 Uiso 1 1 calc R . .
H19C H 0.5178 0.5243 0.6161 0.106 Uiso 1 1 calc R . .
C20 C 0.8236(3) 0.8271(4) 0.6326(3) 0.0474(11) Uani 1 1 d . . .
H20A H 0.8776 0.8759 0.6552 0.057 Uiso 1 1 calc R . .
H20B H 0.8173 0.7859 0.6796 0.057 Uiso 1 1 calc R . .
C21 C 0.7479(4) 0.9154(5) 0.5907(4) 0.0672(15) Uani 1 1 d . . .
H21A H 0.7469 0.9767 0.6311 0.101 Uiso 1 1 calc R . .
H21B H 0.6940 0.8682 0.5694 0.101 Uiso 1 1 calc R . .
H21C H 0.7543 0.9581 0.5448 0.101 Uiso 1 1 calc R . .
C22 C 0.9391(3) 0.8345(4) 0.5268(3) 0.0422(10) Uani 1 1 d . . .
H22A H 0.9919 0.7985 0.5255 0.051 Uiso 1 1 calc R . .
H22B H 0.9565 0.8875 0.5767 0.051 Uiso 1 1 calc R . .
C23 C 0.8934(3) 0.9133(4) 0.4499(3) 0.0518(12) Uani 1 1 d . . .
H23A H 0.9321 0.9791 0.4480 0.078 Uiso 1 1 calc R . .
H23B H 0.8418 0.9504 0.4517 0.078 Uiso 1 1 calc R . .
H23C H 0.8768 0.8611 0.4005 0.078 Uiso 1 1 calc R . .
C24 C 0.9964(3) 0.5139(4) 0.3176(3) 0.0457(11) Uani 1 1 d . . .
H24A H 1.0090 0.5900 0.3507 0.068 Uiso 1 1 calc R . .
H24B H 0.9765 0.5353 0.2589 0.068 Uiso 1 1 calc R . .
H24C H 1.0486 0.4633 0.3349 0.068 Uiso 1 1 calc R . .
C25 C 0.9097(3) 0.2540(5) 0.2346(3) 0.0511(12) Uani 1 1 d . . .
H25A H 0.9105 0.1655 0.2499 0.061 Uiso 1 1 calc R . .
H25B H 0.9673 0.2751 0.2374 0.061 Uiso 1 1 calc R . .
C26 C 0.8430(4) 0.2723(7) 0.1465(4) 0.080(2) Uani 1 1 d . . .
H26A H 0.8574 0.2199 0.1089 0.119 Uiso 1 1 calc R . .
H26B H 0.8426 0.3595 0.1307 0.119 Uiso 1 1 calc R . .
H26C H 0.7861 0.2495 0.1430 0.119 Uiso 1 1 calc R . .
C27 C 0.5804(3) 0.3972(4) 0.2670(3) 0.0440(10) Uani 1 1 d . . .
C28 C 0.3662(3) 0.3141(4) 0.0570(3) 0.0431(10) Uani 1 1 d . . .
N5 N 0.8118(2) 0.2298(3) 0.5030(2) 0.0425(9) Uani 1 1 d . . .
Ag1 Ag 0.47168(2) 0.36900(3) 0.16065(2) 0.04580(12) Uani 1 1 d . . .
Cu Cu 0.74917(3) 0.39540(4) 0.43879(3) 0.03168(13) Uani 1 1 d . . .
N1 N 0.6720(2) 0.3867(3) 0.4977(2) 0.0377(8) Uani 1 1 d . . .
N2 N 0.8037(2) 0.5524(3) 0.4974(2) 0.0322(7) Uani 1 1 d . . .
N3 N 0.8251(2) 0.3893(3) 0.3783(2) 0.0333(7) Uani 1 1 d . . .
N4 N 0.6408(2) 0.3999(3) 0.3263(2) 0.0438(9) Uani 1 1 d . . .

loop_
_atom_site_aniso_label
_atom_site_aniso_U_11
_atom_site_aniso_U_22
_atom_site_aniso_U_33
_atom_site_aniso_U_23
_atom_site_aniso_U_13
_atom_site_aniso_U_12
C1 0.046(3) 0.046(3) 0.079(4) -0.005(2) 0.028(3) -0.020(2)
C2 0.036(2) 0.040(2) 0.056(3) 0.007(2) 0.020(2) -0.0073(18)
C3 0.038(2) 0.051(3) 0.075(3) 0.006(2) 0.034(2) -0.004(2)
C4 0.048(3) 0.048(2) 0.062(3) 0.010(2) 0.036(2) 0.005(2)
C5 0.036(2) 0.040(2) 0.046(2) 0.0048(19) 0.022(2) 0.0033(17)
C6 0.045(2) 0.038(2) 0.042(2) -0.0013(18) 0.025(2) 0.0011(18)
C7 0.035(2) 0.033(2) 0.037(2) -0.0019(17) 0.0152(17) -0.0016(16)
C8 0.038(2) 0.033(2) 0.039(2) -0.0025(17) 0.0151(19) -0.0007(16)
C9 0.033(2) 0.0300(19) 0.036(2) -0.0041(16) 0.0101(18) -0.0063(15)
C10 0.0299(18) 0.0310(19) 0.034(2) -0.0018(16) 0.0117(16) -0.0047(15)
C11 0.0289(19) 0.0298(18) 0.037(2) -0.0003(16) 0.0143(17) -0.0053(15)
C12 0.0284(19) 0.0320(19) 0.037(2) -0.0003(16) 0.0144(17) -0.0034(15)
C13 0.032(2) 0.036(2) 0.038(2) -0.0009(17) 0.0155(18) 0.0024(16)
C14 0.034(2) 0.041(2) 0.037(2) -0.0041(17) 0.0140(18) 0.0006(17)
C15 0.032(2) 0.035(2) 0.037(2) -0.0045(17) 0.0112(18) -0.0010(16)
C16 0.051(3) 0.040(2) 0.052(3) -0.015(2) 0.024(2) -0.012(2)
C17 0.066(4) 0.072(4) 0.103(5) -0.003(3) 0.057(4) -0.024(3)
C18 0.120(6) 0.063(4) 0.123(6) 0.002(4) 0.090(5) -0.022(4)
C19 0.079(4) 0.066(3) 0.095(5) 0.009(3) 0.065(4) 0.003(3)
C20 0.056(3) 0.040(2) 0.054(3) -0.015(2) 0.031(2) -0.009(2)
C21 0.068(4) 0.049(3) 0.092(4) -0.013(3) 0.040(3) 0.003(2)
C22 0.044(2) 0.034(2) 0.052(3) -0.0106(18) 0.023(2) -0.0131(18)
C23 0.056(3) 0.040(2) 0.064(3) -0.003(2) 0.029(3) -0.015(2)
C24 0.044(2) 0.049(2) 0.051(3) -0.005(2) 0.026(2) -0.0049(19)
C25 0.048(3) 0.051(3) 0.062(3) -0.018(2) 0.030(3) -0.003(2)
C26 0.052(3) 0.136(6) 0.054(3) -0.038(4) 0.025(3) -0.014(3)
C27 0.038(2) 0.047(2) 0.041(2) 0.0015(19) 0.010(2) 0.0012(18)
C28 0.041(2) 0.035(2) 0.050(3) 0.0003(19) 0.016(2) 0.0004(18)
N5 0.038(2) 0.0393(18) 0.042(2) 0.0108(16) 0.0086(18) 0.0065(15)
Ag1 0.03765(18) 0.04705(19) 0.04066(19) -0.00321(15) 0.00422(14) -0.00179(14)
Cu 0.0288(2) 0.0304(2) 0.0357(3) -0.00104(19) 0.0132(2) -0.00460(18)
N1 0.0355(18) 0.0353(18) 0.0446(19) 0.0005(15) 0.0189(15) -0.0063(14)
N2 0.0308(17) 0.0310(16) 0.0359(18) -0.0003(14) 0.0149(15) -0.0044(13)
N3 0.0309(16) 0.0314(17) 0.0357(18) -0.0029(14) 0.0118(14) -0.0030(13)
N4 0.0317(18) 0.055(2) 0.0377(19) 0.0007(16) 0.0072(17) -0.0026(16)

loop_
_atom_type_symbol
_atom_type_description
_atom_type_scat_dispersion_real
_atom_type_scat_dispersion_imag
_atom_type_scat_source
C C 0.0033 0.0016 'International Tables Vol C Tables 4.2.6.8 and 6.1.1.4'
H H 0.0000 0.0000 'International Tables Vol C Tables 4.2.6.8 and 6.1.1.4'
Ag Ag -0.8971 1.1015 'International Tables Vol C Tables 4.2.6.8 and 6.1.1.4'
Cu Cu 0.3201 1.2651 'International Tables Vol C Tables 4.2.6.8 and 6.1.1.4'
N N 0.0061 0.0033 'International Tables Vol C Tables 4.2.6.8 and 6.1.1.4'

loop_
_geom_angle_atom_site_label_1
_geom_angle_atom_site_label_2
_geom_angle_atom_site_label_3
_geom_angle
_geom_angle_site_symmetry_1
_geom_angle_site_symmetry_3
_geom_angle_publ_flag
N1 C2 C3 110.5(4) . . ?
N1 C2 C1 123.3(4) . . ?
C3 C2 C1 126.3(4) . . ?
C4 C3 C2 107.1(4) . . ?
C4 C3 C17 128.8(5) . . ?
C2 C3 C17 124.0(5) . . ?
C3 C4 C5 106.7(4) . . ?
C3 C4 C19 128.4(5) . . ?
C5 C4 C19 125.0(5) . . ?
C6 C5 N1 124.2(4) . . ?
C6 C5 C4 127.6(4) . . ?
N1 C5 C4 108.2(4) . . ?
C5 C6 C7 128.5(4) . . ?
N2 C7 C6 123.0(4) . . ?
N2 C7 C8 109.9(4) . . ?
C6 C7 C8 127.2(4) . . ?
C9 C8 C7 106.3(4) . . ?
C9 C8 C20 127.7(4) . . ?
C7 C8 C20 125.9(4) . . ?
C8 C9 C10 106.8(3) . . ?
C8 C9 C22 128.4(4) . . ?
C10 C9 C22 124.5(4) . . ?
N2 C10 C11 123.5(3) . . ?
N2 C10 C9 110.1(4) . . ?
C11 C10 C9 126.3(4) . . ?
C12 C11 C10 128.5(4) . . ?
C11 C12 N3 124.0(4) . . ?
C11 C12 C13 127.7(4) . . ?
N3 C12 C13 108.2(3) . . ?
C14 C13 C12 106.7(4) . . ?
C14 C13 C24 128.3(4) . . ?
C12 C13 C24 125.0(4) . . ?
C13 C14 C15 106.9(4) . . ?
C13 C14 C25 128.9(4) . . ?
C15 C14 C25 124.2(4) . . ?
N3 C15 C14 111.3(3) . . ?
N3 C15 C16 122.9(4) . . ?
C14 C15 C16 125.8(4) . . ?
C3 C17 C18 113.2(5) . . ?
C8 C20 C21 113.3(4) . . ?
C9 C22 C23 111.3(4) . . ?
C14 C25 C26 112.4(4) . . ?
N4 C27 Ag1 172.9(4) . . ?
N5 C28 Ag1 171.9(4) 4_565 . ?
C28 N5 Cu 148.7(4) 4_666 . ?
C27 Ag1 C28 171.81(17) . . ?
N1 Cu N3 175.35(13) . . ?
N1 Cu N2 91.91(14) . . ?
N3 Cu N2 92.38(13) . . ?
N1 Cu N4 89.23(15) . . ?
N3 Cu N4 90.10(14) . . ?
N2 Cu N4 120.95(14) . . ?
N1 Cu N5 88.54(14) . . ?
N3 Cu N5 88.08(14) . . ?
N2 Cu N5 113.88(14) . . ?
N4 Cu N5 125.16(15) . . ?
C2 N1 C5 107.5(4) . . ?
C2 N1 Cu 126.8(3) . . ?
C5 N1 Cu 125.7(3) . . ?
C10 N2 C7 106.8(3) . . ?
C10 N2 Cu 126.2(3) . . ?
C7 N2 Cu 126.7(3) . . ?
C15 N3 C12 106.8(3) . . ?
C15 N3 Cu 128.1(3) . . ?
C12 N3 Cu 125.1(3) . . ?
C27 N4 Cu 176.2(4) . . ?

loop_
_geom_bond_atom_site_label_1
_geom_bond_atom_site_label_2
_geom_bond_distance
_geom_bond_site_symmetry_2
_geom_bond_publ_flag
C1 C2 1.477(7) . ?
C2 N1 1.332(5) . ?
C2 C3 1.444(7) . ?
C3 C4 1.358(7) . ?
C3 C17 1.507(7) . ?
C4 C5 1.456(6) . ?
C4 C19 1.502(7) . ?
C5 C6 1.365(6) . ?
C5 N1 1.397(6) . ?
C6 C7 1.406(6) . ?
C7 N2 1.372(5) . ?
C7 C8 1.427(5) . ?
C8 C9 1.383(6) . ?
C8 C20 1.499(6) . ?
C9 C10 1.421(5) . ?
C9 C22 1.507(6) . ?
C10 N2 1.363(5) . ?
C10 C11 1.416(6) . ?
C11 C12 1.357(5) . ?
C12 N3 1.413(5) . ?
C12 C13 1.448(6) . ?
C13 C14 1.359(6) . ?
C13 C24 1.492(6) . ?
C14 C15 1.441(6) . ?
C14 C25 1.501(6) . ?
C15 N3 1.322(5) . ?
C15 C16 1.499(6) . ?
C17 C18 1.516(9) . ?
C20 C21 1.526(7) . ?
C22 C23 1.519(7) . ?
C25 C26 1.517(8) . ?
C27 N4 1.127(6) . ?
C27 Ag1 2.048(5) . ?
C28 N5 1.126(5) 4_565 ?
C28 Ag1 2.056(5) . ?
N5 C28 1.126(5) 4_666 ?
N5 Cu 2.149(3) . ?
Cu N1 1.994(4) . ?
Cu N3 1.998(3) . ?
Cu N2 2.003(3) . ?
Cu N4 2.085(4) . ?

loop_
_geom_torsion_atom_site_label_1
_geom_torsion_atom_site_label_2
_geom_torsion_atom_site_label_3
_geom_torsion_atom_site_label_4
_geom_torsion
_geom_torsion_site_symmetry_1
_geom_torsion_site_symmetry_2
_geom_torsion_site_symmetry_3
_geom_torsion_site_symmetry_4
_geom_torsion_publ_flag
N1 C2 C3 C4 -0.5(5) . . . . ?
C1 C2 C3 C4 179.8(5) . . . . ?
N1 C2 C3 C17 -179.0(5) . . . . ?
C1 C2 C3 C17 1.2(8) . . . . ?
C2 C3 C4 C5 -0.3(5) . . . . ?
C17 C3 C4 C5 178.2(5) . . . . ?
C2 C3 C4 C19 179.4(5) . . . . ?
C17 C3 C4 C19 -2.2(9) . . . . ?
C3 C4 C5 C6 -178.7(5) . . . . ?
C19 C4 C5 C6 1.7(8) . . . . ?
C3 C4 C5 N1 0.9(5) . . . . ?
C19 C4 C5 N1 -178.7(5) . . . . ?
N1 C5 C6 C7 0.3(7) . . . . ?
C4 C5 C6 C7 179.8(4) . . . . ?
C5 C6 C7 N2 -2.0(7) . . . . ?
C5 C6 C7 C8 176.8(4) . . . . ?
N2 C7 C8 C9 0.8(5) . . . . ?
C6 C7 C8 C9 -178.1(4) . . . . ?
N2 C7 C8 C20 178.6(4) . . . . ?
C6 C7 C8 C20 -0.3(7) . . . . ?
C7 C8 C9 C10 -0.7(4) . . . . ?
C20 C8 C9 C10 -178.4(4) . . . . ?
C7 C8 C9 C22 173.0(4) . . . . ?
C20 C8 C9 C22 -4.7(7) . . . . ?
C8 C9 C10 N2 0.3(5) . . . . ?
C22 C9 C10 N2 -173.7(4) . . . . ?
C8 C9 C10 C11 -179.2(4) . . . . ?
C22 C9 C10 C11 6.8(6) . . . . ?
N2 C10 C11 C12 2.6(6) . . . . ?
C9 C10 C11 C12 -178.0(4) . . . . ?
C10 C11 C12 N3 -0.1(7) . . . . ?
C10 C11 C12 C13 -179.4(4) . . . . ?
C11 C12 C13 C14 178.7(4) . . . . ?
N3 C12 C13 C14 -0.7(4) . . . . ?
C11 C12 C13 C24 -1.2(7) . . . . ?
N3 C12 C13 C24 179.4(4) . . . . ?
C12 C13 C14 C15 0.6(4) . . . . ?
C24 C13 C14 C15 -179.5(4) . . . . ?
C12 C13 C14 C25 178.7(4) . . . . ?
C24 C13 C14 C25 -1.5(7) . . . . ?
C13 C14 C15 N3 -0.3(5) . . . . ?
C25 C14 C15 N3 -178.5(4) . . . . ?
C13 C14 C15 C16 179.7(4) . . . . ?
C25 C14 C15 C16 1.5(7) . . . . ?
C4 C3 C17 C18 -96.0(7) . . . . ?
C2 C3 C17 C18 82.3(7) . . . . ?
C9 C8 C20 C21 96.6(6) . . . . ?
C7 C8 C20 C21 -80.7(6) . . . . ?
C8 C9 C22 C23 -95.6(5) . . . . ?
C10 C9 C22 C23 77.1(5) . . . . ?
C13 C14 C25 C26 -99.3(6) . . . . ?
C15 C14 C25 C26 78.5(6) . . . . ?
N4 C27 Ag1 C28 -2(4) . . . . ?
N5 C28 Ag1 C27 -1(4) 4_565 . . . ?
C28 N5 Cu N1 -95.3(7) 4_666 . . . ?
C28 N5 Cu N3 87.9(7) 4_666 . . . ?
C28 N5 Cu N2 -3.8(8) 4_666 . . . ?
C28 N5 Cu N4 176.7(7) 4_666 . . . ?
C3 C2 N1 C5 1.1(5) . . . . ?
C1 C2 N1 C5 -179.2(4) . . . . ?
C3 C2 N1 Cu -179.9(3) . . . . ?
C1 C2 N1 Cu -0.2(6) . . . . ?
C6 C5 N1 C2 178.4(4) . . . . ?
C4 C5 N1 C2 -1.2(5) . . . . ?
C6 C5 N1 Cu -0.7(6) . . . . ?
C4 C5 N1 Cu 179.7(3) . . . . ?
N3 Cu N1 C2 -19.9(19) . . . . ?
N2 Cu N1 C2 -177.2(4) . . . . ?
N4 Cu N1 C2 61.9(4) . . . . ?
N5 Cu N1 C2 -63.3(4) . . . . ?
N3 Cu N1 C5 159.0(15) . . . . ?
N2 Cu N1 C5 1.7(3) . . . . ?
N4 Cu N1 C5 -119.3(3) . . . . ?
N5 Cu N1 C5 115.5(3) . . . . ?
C11 C10 N2 C7 179.8(4) . . . . ?
C9 C10 N2 C7 0.3(4) . . . . ?
C11 C10 N2 Cu -5.7(5) . . . . ?
C9 C10 N2 Cu 174.8(3) . . . . ?
C6 C7 N2 C10 178.3(4) . . . . ?
C8 C7 N2 C10 -0.7(4) . . . . ?
C6 C7 N2 Cu 3.8(6) . . . . ?
C8 C7 N2 Cu -175.2(3) . . . . ?
N1 Cu N2 C10 -176.7(3) . . . . ?
N3 Cu N2 C10 5.1(3) . . . . ?
N4 Cu N2 C10 -86.4(3) . . . . ?
N5 Cu N2 C10 94.1(3) . . . . ?
N1 Cu N2 C7 -3.2(3) . . . . ?
N3 Cu N2 C7 178.6(3) . . . . ?
N4 Cu N2 C7 87.0(3) . . . . ?
N5 Cu N2 C7 -92.5(3) . . . . ?
C14 C15 N3 C12 -0.1(4) . . . . ?
C16 C15 N3 C12 179.8(4) . . . . ?
C14 C15 N3 Cu 180.0(3) . . . . ?
C16 C15 N3 Cu -0.1(6) . . . . ?
C11 C12 N3 C15 -178.9(4) . . . . ?
C13 C12 N3 C15 0.5(4) . . . . ?
C11 C12 N3 Cu 1.0(5) . . . . ?
C13 C12 N3 Cu -179.6(2) . . . . ?
N1 Cu N3 C15 19.8(18) . . . . ?
N2 Cu N3 C15 177.1(3) . . . . ?
N4 Cu N3 C15 -61.9(3) . . . . ?
N5 Cu N3 C15 63.3(3) . . . . ?
N1 Cu N3 C12 -160.0(15) . . . . ?
N2 Cu N3 C12 -2.8(3) . . . . ?
N4 Cu N3 C12 118.2(3) . . . . ?
N5 Cu N3 C12 -116.6(3) . . . . ?
Ag1 C27 N4 Cu -42(9) . . . . ?
N1 Cu N4 C27 -45(6) . . . . ?
N3 Cu N4 C27 130(6) . . . . ?
N2 Cu N4 C27 -137(6) . . . . ?
N5 Cu N4 C27 43(6) . . . . ?
